data_7219279
loop_
_publ_author_name
'Asatkar, Ashish K.'
'Panda, Snigdha'
'Zade, Sanjio S.'

_publ_section_title
;
 Bis(methyl)(thia/selena)salen Ag(i) complexes: counter-ion induced
 structural diversity
;
_journal_issue 8
_journal_name_full CrystEngComm
_journal_page_first 1856
_journal_paper_doi 10.1039/C4CE02377C
_journal_volume 17
_journal_year 2015
_chemical_formula_moiety 'C18 H20 Ag N2 S2, Cl O4'
_chemical_formula_sum 'C18 H20 Ag Cl N2 O4 S2'
_chemical_formula_weight 535.82
_chemical_name_systematic
; 
 ? 
;
_space_group_IT_number 14
_symmetry_cell_setting monoclinic
_symmetry_space_group_name_Hall '-P 2ybc'
_symmetry_space_group_name_H-M 'P 1 21/c 1'
_atom_sites_solution_hydrogens geom
_atom_sites_solution_primary direct
_atom_sites_solution_secondary difmap
_audit_creation_method SHELXL-97
_audit_update_record
;
2014-08-24 deposited with the CCDC.
2015-01-09 downloaded from the CCDC.
;
_cell_angle_alpha 90.00
_cell_angle_beta 98.034(4)
_cell_angle_gamma 90.00
_cell_formula_units_Z 4
_cell_length_a 11.213(2)
_cell_length_b 22.602(4)
_cell_length_c 8.0287(16)
_cell_measurement_reflns_used 8572
_cell_measurement_temperature 100
_cell_measurement_theta_max 24.97
_cell_measurement_theta_min 2.57
_cell_volume 2014.8(6)
_computing_cell_refinement 'Bruker SAINT'
_computing_data_collection 'Bruker SMART'
_computing_data_reduction 'Bruker SAINT'
_computing_molecular_graphics 'Bruker SHELXTL'
_computing_publication_material 'Bruker SHELXTL'
_computing_structure_refinement 'SHELXL-97 (Sheldrick, 2008)'
_computing_structure_solution 'SHELXS-97 (Sheldrick, 2008)'
_diffrn_ambient_temperature 100
_diffrn_measured_fraction_theta_full 0.999
_diffrn_measured_fraction_theta_max 0.999
_diffrn_radiation_monochromator graphite
_diffrn_radiation_source 'fine-focus sealed tube'
_diffrn_radiation_type MoK\a
_diffrn_radiation_wavelength 0.71073
_diffrn_reflns_av_R_equivalents 0.0536
_diffrn_reflns_av_sigmaI/netI 0.0328
_diffrn_reflns_limit_h_max 13
_diffrn_reflns_limit_h_min -13
_diffrn_reflns_limit_k_max 26
_diffrn_reflns_limit_k_min -26
_diffrn_reflns_limit_l_max 8
_diffrn_reflns_limit_l_min -9
_diffrn_reflns_number 24094
_diffrn_reflns_theta_full 25.01
_diffrn_reflns_theta_max 25.01
_diffrn_reflns_theta_min 1.80
_exptl_absorpt_coefficient_mu 1.368
_exptl_absorpt_correction_T_max 0.663
_exptl_absorpt_correction_T_min 0.617
_exptl_absorpt_correction_type multi-scan
_exptl_absorpt_process_details 'sadabs, bruker, 2008'
_exptl_crystal_colour colourless
_exptl_crystal_density_diffrn 1.766
_exptl_crystal_density_method 'not measured'
_exptl_crystal_description block
_exptl_crystal_F_000 1080.0
_exptl_crystal_size_max 0.40
_exptl_crystal_size_mid 0.30
_exptl_crystal_size_min 0.30
_refine_diff_density_max 1.799
_refine_diff_density_min -0.585
_refine_diff_density_rms 0.116
_refine_ls_extinction_coef 0.0013(3)
_refine_ls_extinction_expression Fc^*^=kFc[1+0.001xFc^2^\l^3^/sin(2\q)]^-1/4^
_refine_ls_extinction_method SHELXL
_refine_ls_goodness_of_fit_ref 1.199
_refine_ls_hydrogen_treatment constr
_refine_ls_matrix_type full
_refine_ls_number_parameters 256
_refine_ls_number_reflns 3545
_refine_ls_number_restraints 0
_refine_ls_restrained_S_all 1.199
_refine_ls_R_factor_all 0.0487
_refine_ls_R_factor_gt 0.0428
_refine_ls_shift/su_max 0.001
_refine_ls_shift/su_mean 0.000
_refine_ls_structure_factor_coef Fsqd
_refine_ls_weighting_details 'calc w=1/[\s^2^(Fo^2^)+(0.0228P)^2^+12.4293P] where P=(Fo^2^+2Fc^2^)/3'
_refine_ls_weighting_scheme calc
_refine_ls_wR_factor_gt 0.0999
_refine_ls_wR_factor_ref 0.1022
_reflns_number_gt 3145
_reflns_number_total 3545
_reflns_threshold_expression >2sigma(I)
_cod_data_source_file c4ce02377c2.cif
_cod_data_source_block added_by_encifer
_cod_depositor_comments
;
The following automatic conversions were performed:

'_symmetry_cell_setting' value 'Monoclinic' changed to 'monoclinic'
according to
/usr/data/users/saulius/crontab/automatic-downloads/rss-feeds/RSC/lib/dictionaries/cif_core.dic
dictionary named 'cif_core.dic' version 2.4.2 from 2011-04-26.

Automatic conversion script
Id: cif_fix_values 2935 2014-11-11 08:27:57Z andrius 

 Adding full bibliography for 7219279--7219283.cif.
;
_cod_original_cell_volume 2014.9(7)
_cod_original_sg_symbol_H-M P2(1)/c
_cod_database_code 7219279

loop_
_symmetry_equiv_pos_as_xyz
'x, y, z'
'-x, y+1/2, -z+1/2'
'-x, -y, -z'
'x, -y-1/2, z-1/2'

loop_
_atom_site_label
_atom_site_type_symbol
_atom_site_fract_x
_atom_site_fract_y
_atom_site_fract_z
_atom_site_U_iso_or_equiv
_atom_site_adp_type
_atom_site_occupancy
_atom_site_symmetry_multiplicity
_atom_site_calc_flag
_atom_site_refinement_flags
Ag1 Ag 0.28870(3) 0.279215(16) 0.98579(5) 0.01679(15) Uani 1 1 d .
Cl1 Cl 0.19367(11) 0.62731(6) 0.24080(16) 0.0193(3) Uani 1 1 d .
S1 S 0.32463(11) 0.38426(5) 0.86576(16) 0.0149(3) Uani 1 1 d .
S2 S 0.15048(11) 0.27212(5) 1.20578(15) 0.0135(3) Uani 1 1 d .
O1 O 0.0643(3) 0.62343(18) 0.2260(5) 0.0289(9) Uani 1 1 d .
O2 O 0.2465(4) 0.6044(2) 0.4013(6) 0.0445(12) Uani 1 1 d .
O3 O 0.2278(4) 0.68841(18) 0.2234(6) 0.0324(10) Uani 1 1 d .
O4 O 0.2360(4) 0.59329(18) 0.1087(5) 0.0311(10) Uani 1 1 d .
N1 N 0.5030(4) 0.29120(18) 0.9912(5) 0.0134(9) Uani 1 1 d .
N2 N 0.3662(4) 0.18142(18) 0.9369(5) 0.0141(9) Uani 1 1 d .
C1 C 0.1938(5) 0.4315(2) 0.8325(7) 0.0203(11) Uani 1 1 d .
H2 H 0.1578 0.4336 0.9340 0.030 Uiso 1 1 calc R
H1 H 0.1367 0.4157 0.7435 0.030 Uiso 1 1 calc R
H3 H 0.2174 0.4705 0.8023 0.030 Uiso 1 1 calc R
C2 C 0.4160(4) 0.4175(2) 1.0396(6) 0.0120(10) Uani 1 1 d .
C3 C 0.3849(5) 0.4716(2) 1.1054(6) 0.0172(11) Uani 1 1 d .
H4 H 0.3132 0.4898 1.0608 0.021 Uiso 1 1 calc R
C4 C 0.4589(5) 0.4986(2) 1.2359(7) 0.0190(11) Uani 1 1 d .
H5 H 0.4357 0.5342 1.2799 0.023 Uiso 1 1 calc R
C5 C 0.5674(5) 0.4727(2) 1.3009(6) 0.0199(11) Uani 1 1 d .
H6 H 0.6170 0.4907 1.3889 0.024 Uiso 1 1 calc R
C6 C 0.6018(4) 0.4198(2) 1.2341(6) 0.0152(11) Uani 1 1 d .
H7 H 0.6758 0.4032 1.2760 0.018 Uiso 1 1 calc R
C7 C 0.5271(4) 0.3908(2) 1.1049(6) 0.0136(10) Uani 1 1 d .
C8 C 0.5706(4) 0.3328(2) 1.0549(6) 0.0138(10) Uani 1 1 d .
H8 H 0.6533 0.3262 1.0711 0.017 Uiso 1 1 calc R
C9 C 0.5603(4) 0.2345(2) 0.9580(6) 0.0153(11) Uani 1 1 d .
H9 H 0.6430 0.2342 1.0132 0.018 Uiso 1 1 calc R
H10 H 0.5611 0.2300 0.8380 0.018 Uiso 1 1 calc R
C10 C 0.4917(4) 0.1839(2) 1.0228(6) 0.0147(10) Uani 1 1 d .
H12 H 0.5320 0.1469 1.0050 0.018 Uiso 1 1 calc R
H11 H 0.4913 0.1887 1.1428 0.018 Uiso 1 1 calc R
C11 C 0.3217(5) 0.1292(2) 0.9108(6) 0.0150(11) Uani 1 1 d .
H13 H 0.3731 0.0975 0.9416 0.018 Uiso 1 1 calc R
C12 C 0.1976(4) 0.1147(2) 0.8368(6) 0.0140(10) Uani 1 1 d .
C17 C 0.1117(4) 0.1535(2) 0.7501(6) 0.0144(10) Uani 1 1 d .
C16 C -0.0029(5) 0.1321(2) 0.6921(7) 0.0203(12) Uani 1 1 d .
H17 H -0.0601 0.1576 0.6359 0.024 Uiso 1 1 calc R
C15 C -0.0340(5) 0.0735(3) 0.7163(8) 0.0277(13) Uani 1 1 d .
H16 H -0.1116 0.0602 0.6783 0.033 Uiso 1 1 calc R
C14 C 0.0512(5) 0.0347(2) 0.7975(7) 0.0249(13) Uani 1 1 d .
H15 H 0.0320 -0.0048 0.8125 0.030 Uiso 1 1 calc R
C13 C 0.1652(5) 0.0560(2) 0.8557(7) 0.0194(11) Uani 1 1 d .
H14 H 0.2224 0.0300 0.9094 0.023 Uiso 1 1 calc R
C18 C 0.0135(5) 0.2422(2) 1.0903(7) 0.0204(12) Uani 1 1 d .
H19 H -0.0500 0.2441 1.1589 0.031 Uiso 1 1 calc R
H18 H 0.0265 0.2017 1.0614 0.031 Uiso 1 1 calc R
H20 H -0.0087 0.2648 0.9895 0.031 Uiso 1 1 calc R

loop_
_atom_site_aniso_label
_atom_site_aniso_U_11
_atom_site_aniso_U_22
_atom_site_aniso_U_33
_atom_site_aniso_U_23
_atom_site_aniso_U_13
_atom_site_aniso_U_12
Ag1 0.0134(2) 0.0125(2) 0.0251(2) -0.00391(16) 0.00471(15) -0.00087(15)
Cl1 0.0139(6) 0.0210(7) 0.0220(7) -0.0006(5) -0.0012(5) -0.0017(5)
S1 0.0133(6) 0.0137(6) 0.0166(6) -0.0007(5) -0.0012(5) 0.0006(5)
S2 0.0146(6) 0.0107(6) 0.0150(6) -0.0010(5) 0.0012(5) 0.0003(5)
O1 0.0142(19) 0.032(2) 0.041(2) -0.0072(19) 0.0028(18) -0.0024(17)
O2 0.036(3) 0.065(3) 0.028(2) 0.018(2) -0.011(2) -0.007(2)
O3 0.036(2) 0.021(2) 0.042(3) -0.0061(19) 0.011(2) -0.0080(18)
O4 0.027(2) 0.029(2) 0.038(2) -0.0083(19) 0.0077(19) 0.0063(18)
N1 0.011(2) 0.015(2) 0.014(2) -0.0002(17) 0.0002(17) -0.0008(17)
N2 0.014(2) 0.014(2) 0.015(2) -0.0006(17) 0.0035(17) 0.0005(17)
C1 0.014(3) 0.019(3) 0.027(3) 0.002(2) 0.000(2) 0.001(2)
C2 0.014(2) 0.011(2) 0.012(2) 0.0000(19) 0.005(2) -0.0044(19)
C3 0.018(3) 0.014(3) 0.019(3) 0.002(2) 0.004(2) -0.001(2)
C4 0.028(3) 0.010(2) 0.020(3) -0.003(2) 0.009(2) -0.006(2)
C5 0.025(3) 0.020(3) 0.015(3) -0.003(2) 0.005(2) -0.012(2)
C6 0.013(2) 0.019(3) 0.014(2) 0.003(2) -0.001(2) -0.003(2)
C7 0.014(2) 0.015(3) 0.012(2) 0.0026(19) 0.002(2) -0.002(2)
C8 0.013(2) 0.016(3) 0.012(2) 0.005(2) 0.001(2) 0.001(2)
C9 0.013(2) 0.017(3) 0.015(3) -0.002(2) 0.001(2) 0.004(2)
C10 0.012(2) 0.016(3) 0.014(3) -0.002(2) -0.004(2) 0.002(2)
C11 0.016(3) 0.013(3) 0.015(3) -0.001(2) 0.001(2) 0.003(2)
C12 0.014(2) 0.017(3) 0.012(2) 0.000(2) 0.0031(19) 0.001(2)
C17 0.016(3) 0.013(2) 0.014(2) -0.001(2) 0.004(2) 0.000(2)
C16 0.017(3) 0.020(3) 0.022(3) 0.002(2) -0.003(2) 0.000(2)
C15 0.017(3) 0.024(3) 0.040(4) 0.002(3) -0.001(3) -0.010(2)
C14 0.024(3) 0.015(3) 0.035(3) 0.006(2) 0.002(3) -0.006(2)
C13 0.023(3) 0.014(3) 0.021(3) 0.002(2) 0.001(2) -0.001(2)
C18 0.020(3) 0.015(3) 0.025(3) -0.005(2) 0.001(2) -0.004(2)

loop_
_atom_type_symbol
_atom_type_description
_atom_type_scat_dispersion_real
_atom_type_scat_dispersion_imag
_atom_type_scat_source
C C 0.0033 0.0016 'International Tables Vol C Tables 4.2.6.8 and 6.1.1.4'
H H 0.0000 0.0000 'International Tables Vol C Tables 4.2.6.8 and 6.1.1.4'
N N 0.0061 0.0033 'International Tables Vol C Tables 4.2.6.8 and 6.1.1.4'
O O 0.0106 0.0060 'International Tables Vol C Tables 4.2.6.8 and 6.1.1.4'
S S 0.1246 0.1234 'International Tables Vol C Tables 4.2.6.8 and 6.1.1.4'
Cl Cl 0.1484 0.1585 'International Tables Vol C Tables 4.2.6.8 and 6.1.1.4'
Ag Ag -0.8971 1.1015 'International Tables Vol C Tables 4.2.6.8 and 6.1.1.4'

loop_
_geom_angle_atom_site_label_1
_geom_angle_atom_site_label_2
_geom_angle_atom_site_label_3
_geom_angle
_geom_angle_site_symmetry_1
_geom_angle_site_symmetry_3
N1 Ag1 N2 74.15(14) . .
N1 Ag1 S2 134.85(10) . .
N2 Ag1 S2 109.00(10) . .
N1 Ag1 S1 72.56(10) . .
N2 Ag1 S1 133.65(10) . .
S2 Ag1 S1 117.33(4) . .
N1 Ag1 S2 119.97(10) . 4_565
N2 Ag1 S2 70.31(10) . 4_565
S2 Ag1 S2 102.21(4) . 4_565
S1 Ag1 S2 100.20(4) . 4_565
O2 Cl1 O1 109.6(3) . .
O2 Cl1 O4 109.3(3) . .
O1 Cl1 O4 109.8(2) . .
O2 Cl1 O3 110.5(3) . .
O1 Cl1 O3 109.1(2) . .
O4 Cl1 O3 108.6(3) . .
C2 S1 C1 103.5(2) . .
C2 S1 Ag1 101.29(16) . .
C1 S1 Ag1 115.36(18) . .
C17 S2 C18 104.0(2) 4_566 .
C17 S2 Ag1 105.75(17) 4_566 .
C18 S2 Ag1 103.09(19) . .
C17 S2 Ag1 110.70(17) 4_566 4_566
C18 S2 Ag1 126.24(18) . 4_566
Ag1 S2 Ag1 105.33(5) . 4_566
C8 N1 C9 117.8(4) . .
C8 N1 Ag1 128.8(3) . .
C9 N1 Ag1 111.0(3) . .
C11 N2 C10 115.6(4) . .
C11 N2 Ag1 136.3(3) . .
C10 N2 Ag1 103.2(3) . .
S1 C1 H2 109.5 . .
S1 C1 H1 109.5 . .
H2 C1 H1 109.5 . .
S1 C1 H3 109.5 . .
H2 C1 H3 109.5 . .
H1 C1 H3 109.5 . .
C3 C2 C7 119.1(4) . .
C3 C2 S1 121.3(4) . .
C7 C2 S1 119.4(4) . .
C4 C3 C2 121.2(5) . .
C4 C3 H4 119.4 . .
C2 C3 H4 119.4 . .
C3 C4 C5 120.1(5) . .
C3 C4 H5 120.0 . .
C5 C4 H5 120.0 . .
C4 C5 C6 119.7(5) . .
C4 C5 H6 120.2 . .
C6 C5 H6 120.2 . .
C5 C6 C7 121.3(5) . .
C5 C6 H7 119.3 . .
C7 C6 H7 119.3 . .
C6 C7 C2 118.5(5) . .
C6 C7 C8 115.6(4) . .
C2 C7 C8 125.8(4) . .
N1 C8 C7 124.5(5) . .
N1 C8 H8 117.7 . .
C7 C8 H8 117.7 . .
N1 C9 C10 109.9(4) . .
N1 C9 H9 109.7 . .
C10 C9 H9 109.7 . .
N1 C9 H10 109.7 . .
C10 C9 H10 109.7 . .
H9 C9 H10 108.2 . .
N2 C10 C9 111.4(4) . .
N2 C10 H12 109.3 . .
C9 C10 H12 109.3 . .
N2 C10 H11 109.3 . .
C9 C10 H11 109.3 . .
H12 C10 H11 108.0 . .
N2 C11 C12 126.3(5) . .
N2 C11 H13 116.8 . .
C12 C11 H13 116.8 . .
C13 C12 C17 118.4(5) . .
C13 C12 C11 114.5(4) . .
C17 C12 C11 127.1(5) . .
C16 C17 C12 119.0(5) . .
C16 C17 S2 120.0(4) . 4_565
C12 C17 S2 121.0(4) . 4_565
C15 C16 C17 121.4(5) . .
C15 C16 H17 119.3 . .
C17 C16 H17 119.3 . .
C14 C15 C16 119.8(5) . .
C14 C15 H16 120.1 . .
C16 C15 H16 120.1 . .
C13 C14 C15 118.7(5) . .
C13 C14 H15 120.6 . .
C15 C14 H15 120.6 . .
C14 C13 C12 122.6(5) . .
C14 C13 H14 118.7 . .
C12 C13 H14 118.7 . .
S2 C18 H19 109.5 . .
S2 C18 H18 109.5 . .
H19 C18 H18 109.5 . .
S2 C18 H20 109.5 . .
H19 C18 H20 109.5 . .
H18 C18 H20 109.5 . .

loop_
_geom_bond_atom_site_label_1
_geom_bond_atom_site_label_2
_geom_bond_distance
_geom_bond_site_symmetry_2
Ag1 N1 2.413(4) .
Ag1 N2 2.427(4) .
Ag1 S2 2.5125(14) .
Ag1 S1 2.6146(14) .
Ag1 S2 2.7980(13) 4_565
Cl1 O2 1.437(4) .
Cl1 O1 1.441(4) .
Cl1 O4 1.443(4) .
Cl1 O3 1.445(4) .
S1 C2 1.779(5) .
S1 C1 1.804(5) .
S2 C17 1.785(5) 4_566
S2 C18 1.811(5) .
S2 Ag1 2.7980(13) 4_566
N1 C8 1.270(6) .
N1 C9 1.474(6) .
N2 C11 1.287(6) .
N2 C10 1.479(6) .
C1 H2 0.9600 .
C1 H1 0.9600 .
C1 H3 0.9600 .
C2 C3 1.395(7) .
C2 C7 1.417(7) .
C3 C4 1.384(7) .
C3 H4 0.9300 .
C4 C5 1.385(8) .
C4 H5 0.9300 .
C5 C6 1.388(7) .
C5 H6 0.9300 .
C6 C7 1.402(7) .
C6 H7 0.9300 .
C7 C8 1.473(7) .
C8 H8 0.9300 .
C9 C10 1.511(7) .
C9 H9 0.9700 .
C9 H10 0.9700 .
C10 H12 0.9700 .
C10 H11 0.9700 .
C11 C12 1.472(7) .
C11 H13 0.9300 .
C12 C13 1.390(7) .
C12 C17 1.412(7) .
C17 C16 1.391(7) .
C17 S2 1.785(5) 4_565
C16 C15 1.391(8) .
C16 H17 0.9300 .
C15 C14 1.390(8) .
C15 H16 0.9300 .
C14 C13 1.385(8) .
C14 H15 0.9300 .
C13 H14 0.9300 .
C18 H19 0.9600 .
C18 H18 0.9600 .
C18 H20 0.9600 .
